data_4344410
loop_
_publ_author_name
'Luo, Dong'
'Zhou, Xiao-Ping'
'Li, Dan'

_publ_section_title
;
 Solvothermal Subcomponent Self-Assembly of Cubic Metal-Imidazolate Cages
 and Their Coordination Polymers.
;
_journal_issue 22
_journal_name_full 'Inorganic chemistry'
_journal_page_first 10822
_journal_page_last 10828
_journal_paper_doi 10.1021/acs.inorgchem.5b01844
_journal_volume 54
_journal_year 2015
_chemical_formula_sum 'C120 H134 Cl2 N38 Ni8 O15'
_chemical_formula_weight 2889.23
_chemical_name_systematic
; 
 ? 
;
_space_group_IT_number 2
_symmetry_cell_setting triclinic
_symmetry_space_group_name_Hall '-P 1'
_symmetry_space_group_name_H-M 'P -1'
_atom_sites_solution_hydrogens geom
_atom_sites_solution_primary direct
_atom_sites_solution_secondary difmap
_audit_creation_method SHELXL-97
_cell_angle_alpha 113.464(4)
_cell_angle_beta 101.282(3)
_cell_angle_gamma 105.505(4)
_cell_formula_units_Z 1
_cell_length_a 14.6150(6)
_cell_length_b 15.7470(7)
_cell_length_c 17.0646(7)
_cell_measurement_reflns_used 5888
_cell_measurement_temperature 293(2)
_cell_measurement_theta_max 28.15
_cell_measurement_theta_min 2.84
_cell_volume 3262.4(3)
_computing_structure_refinement 'SHELXL-97 (Sheldrick, 1997)'
_computing_structure_solution 'SHELXS-97 (Sheldrick, 1990)'
_diffrn_ambient_temperature 293(2)
_diffrn_measured_fraction_theta_full 0.996
_diffrn_measured_fraction_theta_max 0.996
_diffrn_measurement_device_type 'Xcalibur, Atlas, Gemini'
_diffrn_measurement_method '\w scans'
_diffrn_radiation_monochromator graphite
_diffrn_radiation_source 'fine-focus sealed tube'
_diffrn_radiation_type MoK\a
_diffrn_radiation_wavelength 0.71073
_diffrn_reflns_av_R_equivalents 0.0512
_diffrn_reflns_av_sigmaI/netI 0.0725
_diffrn_reflns_limit_h_max 17
_diffrn_reflns_limit_h_min -17
_diffrn_reflns_limit_k_max 18
_diffrn_reflns_limit_k_min -18
_diffrn_reflns_limit_l_max 20
_diffrn_reflns_limit_l_min -20
_diffrn_reflns_number 34029
_diffrn_reflns_theta_full 24.99
_diffrn_reflns_theta_max 24.99
_diffrn_reflns_theta_min 2.84
_diffrn_standards_decay_% 50
_diffrn_standards_interval_count 50
_diffrn_standards_interval_time 50
_diffrn_standards_number 2
_exptl_absorpt_coefficient_mu 1.245
_exptl_absorpt_correction_T_max 0.789
_exptl_absorpt_correction_T_min 0.740
_exptl_absorpt_correction_type multi-scan
_exptl_crystal_colour green
_exptl_crystal_density_diffrn 1.471
_exptl_crystal_density_method 'not measured'
_exptl_crystal_description block
_exptl_crystal_F_000 1498
_exptl_crystal_size_max 0.25
_exptl_crystal_size_mid 0.23
_exptl_crystal_size_min 0.19
_refine_diff_density_max 1.256
_refine_diff_density_min -0.548
_refine_diff_density_rms 0.091
_refine_ls_extinction_method none
_refine_ls_goodness_of_fit_ref 1.078
_refine_ls_hydrogen_treatment mixed
_refine_ls_matrix_type full
_refine_ls_number_parameters 821
_refine_ls_number_reflns 11441
_refine_ls_number_restraints 69
_refine_ls_restrained_S_all 1.087
_refine_ls_R_factor_all 0.1109
_refine_ls_R_factor_gt 0.0652
_refine_ls_shift/su_max 0.001
_refine_ls_shift/su_mean 0.000
_refine_ls_structure_factor_coef Fsqd
_refine_ls_weighting_details 'calc w=1/[\s^2^(Fo^2^)+(0.0959P)^2^+0.8432P] where P=(Fo^2^+2Fc^2^)/3'
_refine_ls_weighting_scheme calc
_refine_ls_wR_factor_gt 0.1722
_refine_ls_wR_factor_ref 0.1929
_reflns_number_gt 7123
_reflns_number_total 11441
_reflns_threshold_expression >2sigma(I)
_cod_data_source_file ic5b01844_si_002.cif
_cod_data_source_block 7
_cod_depositor_comments 'Adding full bibliography for 4344404--4344414.cif.'
_cod_original_cell_volume 3262.4(2)
_cod_original_sg_symbol_H-M P-1
_cod_database_code 4344410

loop_
_symmetry_equiv_pos_as_xyz
'x, y, z'
'-x, -y, -z'

loop_
_atom_site_label
_atom_site_type_symbol
_atom_site_fract_x
_atom_site_fract_y
_atom_site_fract_z
_atom_site_U_iso_or_equiv
_atom_site_adp_type
_atom_site_occupancy
_atom_site_symmetry_multiplicity
_atom_site_calc_flag
_atom_site_refinement_flags
Ni1 Ni 0.37290(5) 0.27956(5) 0.14885(5) 0.0397(2) Uani 1 1 d .
Ni2 Ni 0.78875(5) 0.61372(5) 0.37015(5) 0.0387(2) Uani 1 1 d .
Ni3 Ni 0.83020(5) 0.45658(5) 0.64542(5) 0.0412(2) Uani 1 1 d .
Ni4 Ni 0.41045(6) 0.11694(5) 0.41721(5) 0.0442(2) Uani 1 1 d .
C1 C 0.5990(4) 0.7841(4) 0.6964(4) 0.0418(14) Uani 1 1 d .
H1A H 0.5311 0.7438 0.6632 0.050 Uiso 1 1 calc R
C2 C 0.7446(4) 0.8510(4) 0.7971(4) 0.0476(15) Uani 1 1 d .
C3 C 0.7483(4) 0.8916(4) 0.7384(4) 0.0488(15) Uani 1 1 d .
C4 C 0.8379(5) 0.9667(5) 0.7400(5) 0.070(2) Uani 1 1 d .
H4A H 0.8178 0.9816 0.6915 0.084 Uiso 1 1 calc R
H4B H 0.8890 0.9396 0.7324 0.084 Uiso 1 1 calc R
H4C H 0.8644 1.0270 0.7972 0.084 Uiso 1 1 calc R
C5 C 0.8113(5) 0.8704(5) 0.8796(4) 0.0543(16) Uani 1 1 d .
H5A H 0.8776 0.9160 0.9023 0.065 Uiso 1 1 calc R
C6 C 0.8517(5) 0.8427(5) 1.0061(4) 0.0603(17) Uani 1 1 d .
H6A H 0.8176 0.8467 1.0501 0.072 Uiso 1 1 calc R
H6B H 0.9076 0.9066 1.0316 0.072 Uiso 1 1 calc R
C7 C 0.8924(4) 0.7619(5) 0.9911(4) 0.0522(16) Uani 1 1 d .
C8 C 0.8997(6) 0.7225(6) 1.0505(5) 0.073(2) Uani 1 1 d .
H8A H 0.8759 0.7442 1.0986 0.088 Uiso 1 1 calc R
C9 C 0.9414(7) 0.6523(7) 1.0398(6) 0.098(3) Uani 1 1 d .
H9A H 0.9470 0.6285 1.0817 0.118 Uiso 1 1 calc R
C10 C 0.9751(6) 0.6161(6) 0.9686(5) 0.070(2) Uani 1 1 d .
H10A H 1.0018 0.5672 0.9613 0.084 Uiso 1 1 calc R
C11 C 0.9687(4) 0.6538(5) 0.9076(4) 0.0524(16) Uani 1 1 d .
C12 C 0.9265(4) 0.7250(5) 0.9193(4) 0.0534(16) Uani 1 1 d .
H12A H 0.9208 0.7488 0.8774 0.064 Uiso 1 1 calc R
C13 C 1.0173(5) 0.6234(6) 0.8351(4) 0.0596(18) Uani 1 1 d .
H13A H 1.0803 0.6783 0.8534 0.072 Uiso 1 1 calc R
H13B H 1.0334 0.5665 0.8322 0.072 Uiso 1 1 calc R
C14 C 0.9743(4) 0.6594(5) 0.7144(4) 0.0486(15) Uani 1 1 d .
H14A H 1.0266 0.7221 0.7500 0.058 Uiso 1 1 calc R
C15 C 0.9128(4) 0.6296(4) 0.6233(4) 0.0422(14) Uani 1 1 d .
C16 C 0.9091(4) 0.6741(4) 0.5684(4) 0.0448(14) Uani 1 1 d .
C17 C 0.7988(4) 0.5222(4) 0.4947(4) 0.0412(14) Uani 1 1 d .
H17A H 0.7476 0.4632 0.4479 0.049 Uiso 1 1 calc R
C18 C 0.9669(5) 0.7768(5) 0.5868(5) 0.0656(19) Uani 1 1 d .
H18A H 0.9452 0.7835 0.5335 0.079 Uiso 1 1 calc R
H18B H 1.0376 0.7890 0.6026 0.079 Uiso 1 1 calc R
H18C H 0.9554 0.8245 0.6362 0.079 Uiso 1 1 calc R
C19 C 0.6865(4) 0.7446(4) 0.4896(4) 0.0417(13) Uani 1 1 d .
H19A H 0.7044 0.7373 0.5413 0.050 Uiso 1 1 calc R
C20 C 0.6722(4) 0.7325(4) 0.3578(4) 0.0435(14) Uani 1 1 d .
C21 C 0.6228(4) 0.7913(4) 0.3968(4) 0.0460(14) Uani 1 1 d .
C22 C 0.5668(6) 0.8412(6) 0.3594(5) 0.077(2) Uani 1 1 d .
H22A H 0.5413 0.8784 0.4034 0.092 Uiso 1 1 calc R
H22B H 0.5114 0.7913 0.3048 0.092 Uiso 1 1 calc R
H22C H 0.6116 0.8860 0.3459 0.092 Uiso 1 1 calc R
C23 C 0.6938(4) 0.7002(4) 0.2750(4) 0.0461(14) Uani 1 1 d .
H23A H 0.6708 0.7187 0.2320 0.055 Uiso 1 1 calc R
C24 C 0.7664(5) 0.6098(5) 0.1766(4) 0.0489(15) Uani 1 1 d .
H24A H 0.8360 0.6153 0.1897 0.059 Uiso 1 1 calc R
H24B H 0.7589 0.6530 0.1503 0.059 Uiso 1 1 calc R
C25 C 0.6984(5) 0.5029(5) 0.1077(4) 0.0466(15) Uani 1 1 d .
C26 C 0.7376(5) 0.4356(6) 0.0593(5) 0.0633(18) Uani 1 1 d .
H26A H 0.8072 0.4569 0.0723 0.076 Uiso 1 1 calc R
C27 C 0.6794(6) 0.3423(6) -0.0048(5) 0.075(2) Uani 1 1 d .
H27A H 0.7087 0.2996 -0.0350 0.091 Uiso 1 1 calc R
C28 C 0.5752(6) 0.3083(5) -0.0268(5) 0.067(2) Uani 1 1 d .
H28A H 0.5352 0.2429 -0.0720 0.081 Uiso 1 1 calc R
C29 C 0.5303(5) 0.3700(5) 0.0173(4) 0.0462(15) Uani 1 1 d .
C30 C 0.5933(4) 0.4666(5) 0.0844(4) 0.0444(14) Uani 1 1 d .
H30A H 0.5642 0.5091 0.1153 0.053 Uiso 1 1 calc R
C31 C 0.4173(5) 0.3354(5) -0.0101(4) 0.0527(16) Uani 1 1 d .
H31A H 0.3948 0.3690 -0.0421 0.063 Uiso 1 1 calc R
H31B H 0.3876 0.2640 -0.0519 0.063 Uiso 1 1 calc R
C32 C 0.3541(4) 0.4293(5) 0.0952(4) 0.0445(14) Uani 1 1 d .
H32A H 0.3563 0.4690 0.0667 0.053 Uiso 1 1 calc R
C33 C 0.3208(4) 0.4506(4) 0.1737(4) 0.0411(13) Uani 1 1 d .
C34 C 0.2806(4) 0.5177(4) 0.2171(4) 0.0448(14) Uani 1 1 d .
C35 C 0.2845(4) 0.4206(4) 0.2766(4) 0.0437(14) Uani 1 1 d .
H35A H 0.2763 0.3916 0.3140 0.052 Uiso 1 1 calc R
C36 C 0.2629(6) 0.5997(6) 0.2024(5) 0.072(2) Uani 1 1 d .
H36A H 0.2337 0.6327 0.2450 0.087 Uiso 1 1 calc R
H36B H 0.2176 0.5722 0.1416 0.087 Uiso 1 1 calc R
H36C H 0.3260 0.6472 0.2110 0.087 Uiso 1 1 calc R
C37 C 0.5833(4) 0.4581(4) 0.2821(4) 0.0402(13) Uani 1 1 d .
H37A H 0.5603 0.5079 0.3107 0.048 Uiso 1 1 calc R
C38 C 0.6839(4) 0.3829(4) 0.2445(4) 0.0401(13) Uani 1 1 d .
C39 C 0.5856(4) 0.3179(4) 0.1964(4) 0.0417(13) Uani 1 1 d .
C40 C 0.7785(5) 0.3661(5) 0.2423(5) 0.0647(19) Uani 1 1 d .
H40A H 0.7625 0.2976 0.1995 0.078 Uiso 1 1 calc R
H40B H 0.8167 0.3801 0.3016 0.078 Uiso 1 1 calc R
H40C H 0.8176 0.4096 0.2242 0.078 Uiso 1 1 calc R
C41 C 0.5392(5) 0.2170(4) 0.1244(4) 0.0460(14) Uani 1 1 d .
H41A H 0.5780 0.1798 0.1058 0.055 Uiso 1 1 calc R
C42 C 0.3950(5) 0.0720(5) 0.0151(4) 0.0603(18) Uani 1 1 d .
H42A H 0.4459 0.0521 -0.0076 0.072 Uiso 1 1 calc R
H42B H 0.3433 0.0643 -0.0353 0.072 Uiso 1 1 calc R
C43 C 0.3486(5) 0.0045(4) 0.0510(4) 0.0514(16) Uani 1 1 d .
C44 C 0.2473(5) -0.0629(5) 0.0058(5) 0.068(2) Uani 1 1 d .
H44A H 0.2088 -0.0665 -0.0467 0.081 Uiso 1 1 calc R
C45 C 0.2057(6) -0.1234(5) 0.0401(6) 0.077(2) Uani 1 1 d .
H45A H 0.1383 -0.1670 0.0107 0.092 Uiso 1 1 calc R
C46 C 0.2610(6) -0.1213(5) 0.1171(5) 0.0667(19) Uani 1 1 d .
H46A H 0.2305 -0.1626 0.1390 0.080 Uiso 1 1 calc R
C47 C 0.3609(5) -0.0584(4) 0.1610(4) 0.0531(16) Uani 1 1 d .
C48 C 0.4029(5) 0.0045(4) 0.1271(4) 0.0544(16) Uani 1 1 d .
H48A H 0.4703 0.0482 0.1571 0.065 Uiso 1 1 calc R
C49 C 0.4225(5) -0.0616(5) 0.2402(4) 0.0608(18) Uani 1 1 d .
H49A H 0.3789 -0.1087 0.2532 0.073 Uiso 1 1 calc R
H49B H 0.4735 -0.0864 0.2234 0.073 Uiso 1 1 calc R
C50 C 0.5676(5) 0.0852(5) 0.3439(4) 0.0504(15) Uani 1 1 d .
H50A H 0.6038 0.0592 0.3081 0.060 Uiso 1 1 calc R
C51 C 0.6156(4) 0.1813(4) 0.4239(4) 0.0428(14) Uani 1 1 d .
C52 C 0.7125(4) 0.2511(4) 0.4670(4) 0.0432(14) Uani 1 1 d .
C53 C 0.6182(4) 0.2982(4) 0.5457(4) 0.0421(14) Uani 1 1 d .
H53A H 0.5978 0.3357 0.5915 0.051 Uiso 1 1 calc R
C54 C 0.8009(5) 0.2532(5) 0.4358(5) 0.071(2) Uani 1 1 d .
H54A H 0.8590 0.3119 0.4805 0.085 Uiso 1 1 calc R
H54B H 0.7864 0.2549 0.3792 0.085 Uiso 1 1 calc R
H54C H 0.8143 0.1944 0.4276 0.085 Uiso 1 1 calc R
C55 C 0.2393(7) -0.0215(7) 0.4241(7) 0.112(3) Uani 1 1 d U
H55A H 0.2380 0.0382 0.4652 0.134 Uiso 1 1 calc R
C56 C 0.1752(10) -0.1991(9) 0.3393(8) 0.155(4) Uani 1 1 d DU
H56A H 0.2420 -0.1823 0.3346 0.186 Uiso 1 1 calc R
H56B H 0.1667 -0.2458 0.3635 0.186 Uiso 1 1 calc R
C57 C 0.0950(10) -0.2471(10) 0.2456(8) 0.173(5) Uani 1 1 d DU
H57A H 0.1022 -0.3061 0.2051 0.207 Uiso 1 1 calc R
H57B H 0.1033 -0.2003 0.2222 0.207 Uiso 1 1 calc R
H57C H 0.0290 -0.2651 0.2505 0.207 Uiso 1 1 calc R
C58 C 0.0827(8) -0.1120(10) 0.4400(9) 0.158(4) Uani 1 1 d DU
H58A H 0.1078 -0.0565 0.5012 0.190 Uiso 1 1 calc R
H58B H 0.0640 -0.1736 0.4442 0.190 Uiso 1 1 calc R
C59 C -0.0118(10) -0.1096(12) 0.3848(10) 0.204(6) Uani 1 1 d DU
H59A H -0.0601 -0.1098 0.4156 0.245 Uiso 1 1 calc R
H59B H -0.0407 -0.1675 0.3257 0.245 Uiso 1 1 calc R
H59C H 0.0063 -0.0501 0.3785 0.245 Uiso 1 1 calc R
C60 C 0.9834(5) 0.5884(5) 0.3662(4) 0.0528(16) Uani 1 1 d .
H60A H 0.9727 0.5541 0.3992 0.063 Uiso 1 1 calc R
N1 N 0.6546(4) 0.8483(3) 0.6736(3) 0.0454(12) Uani 1 1 d .
N2 N 0.6473(3) 0.7830(3) 0.7678(3) 0.0420(11) Uani 1 1 d .
N3 N 0.7815(4) 0.8259(4) 0.9230(3) 0.0494(12) Uani 1 1 d .
N4 N 0.9543(3) 0.5966(4) 0.7441(3) 0.0495(12) Uani 1 1 d .
N5 N 0.8406(3) 0.5317(3) 0.5750(3) 0.0429(11) Uani 1 1 d .
N6 N 0.8358(3) 0.6043(4) 0.4856(3) 0.0418(11) Uani 1 1 d .
N7 N 0.6325(3) 0.7998(3) 0.4817(3) 0.0459(12) Uani 1 1 d .
N8 N 0.7121(3) 0.7013(3) 0.4174(3) 0.0413(11) Uani 1 1 d .
N9 N 0.7457(3) 0.6451(4) 0.2615(3) 0.0461(12) Uani 1 1 d .
N10 N 0.3799(3) 0.3546(4) 0.0671(3) 0.0442(12) Uani 1 1 d .
N11 N 0.3239(3) 0.3899(3) 0.2124(3) 0.0437(12) Uani 1 1 d .
N12 N 0.2571(3) 0.4979(4) 0.2830(3) 0.0457(12) Uani 1 1 d .
N13 N 0.6825(3) 0.4750(3) 0.2995(3) 0.0406(11) Uani 1 1 d .
N14 N 0.5219(3) 0.3663(3) 0.2216(3) 0.0387(11) Uani 1 1 d .
N15 N 0.4418(4) 0.1781(3) 0.0855(3) 0.0491(12) Uani 1 1 d .
N16 N 0.4726(4) 0.0361(3) 0.3231(3) 0.0508(13) Uani 1 1 d .
N17 N 0.5557(3) 0.2115(4) 0.4739(3) 0.0436(11) Uani 1 1 d .
N18 N 0.7151(3) 0.3273(3) 0.5463(3) 0.0439(11) Uani 1 1 d .
N19 N 0.1643(7) -0.1059(7) 0.4015(7) 0.132(3) Uani 1 1 d U
O1 O 0.6617(7) 0.9169(10) 0.1987(7) 0.217(5) Uani 1 1 d .
O2 O 0.8060(12) 1.0219(7) 0.2127(7) 0.266(8) Uani 1 1 d .
O3 O 0.7908(7) 1.0003(7) 0.3329(4) 0.174(4) Uani 1 1 d .
O4 O 0.7914(10) 0.8746(7) 0.2055(7) 0.205(5) Uani 1 1 d .
O5 O 0.3094(4) -0.0157(4) 0.3956(4) 0.0915(16) Uani 1 1 d U
O6 O 1.0659(3) 0.6051(3) 0.3500(3) 0.0637(12) Uani 1 1 d .
O7 O 0.9177(3) 0.6150(3) 0.3406(3) 0.0556(11) Uani 1 1 d .
Cl1 Cl 0.7686(2) 0.9568(2) 0.24118(16) 0.1054(8) Uani 1 1 d .
O1W O 0.5000 0.5000 0.5000 0.312(10) Uiso 1 2 d S
H1WA H 0.4653 0.4612 0.5158 0.467 Uiso 0.50 1 d PR
H1WB H 0.4635 0.4936 0.4510 0.467 Uiso 0.50 1 d PR

loop_
_atom_site_aniso_label
_atom_site_aniso_U_11
_atom_site_aniso_U_22
_atom_site_aniso_U_33
_atom_site_aniso_U_23
_atom_site_aniso_U_13
_atom_site_aniso_U_12
Ni1 0.0309(4) 0.0447(4) 0.0382(4) 0.0143(3) 0.0113(3) 0.0159(3)
Ni2 0.0276(4) 0.0493(4) 0.0397(4) 0.0189(4) 0.0141(3) 0.0172(3)
Ni3 0.0307(4) 0.0554(5) 0.0386(4) 0.0185(4) 0.0149(3) 0.0217(4)
Ni4 0.0396(4) 0.0437(4) 0.0484(5) 0.0177(4) 0.0193(4) 0.0183(4)
C1 0.038(3) 0.042(3) 0.044(3) 0.016(3) 0.016(3) 0.019(3)
C2 0.037(3) 0.048(3) 0.048(4) 0.013(3) 0.014(3) 0.018(3)
C3 0.039(4) 0.051(4) 0.049(4) 0.014(3) 0.021(3) 0.016(3)
C4 0.056(4) 0.067(5) 0.077(5) 0.032(4) 0.024(4) 0.012(4)
C5 0.035(3) 0.050(4) 0.054(4) 0.011(3) 0.008(3) 0.009(3)
C6 0.052(4) 0.071(4) 0.039(4) 0.014(3) 0.005(3) 0.021(4)
C7 0.032(3) 0.069(4) 0.037(3) 0.015(3) 0.006(3) 0.014(3)
C8 0.078(5) 0.098(6) 0.058(5) 0.041(4) 0.039(4) 0.039(5)
C9 0.135(8) 0.143(8) 0.083(6) 0.077(6) 0.065(6) 0.092(8)
C10 0.077(5) 0.092(5) 0.067(5) 0.046(4) 0.034(4) 0.049(5)
C11 0.032(3) 0.068(4) 0.039(3) 0.013(3) 0.007(3) 0.016(3)
C12 0.036(3) 0.075(4) 0.042(4) 0.027(3) 0.005(3) 0.018(3)
C13 0.043(4) 0.088(5) 0.044(4) 0.025(4) 0.013(3) 0.031(4)
C14 0.033(3) 0.057(4) 0.042(4) 0.014(3) 0.010(3) 0.014(3)
C15 0.028(3) 0.054(4) 0.042(3) 0.019(3) 0.014(3) 0.018(3)
C16 0.032(3) 0.052(4) 0.046(4) 0.020(3) 0.015(3) 0.015(3)
C17 0.029(3) 0.052(4) 0.035(3) 0.015(3) 0.008(3) 0.014(3)
C18 0.052(4) 0.060(4) 0.069(5) 0.019(4) 0.021(4) 0.016(4)
C19 0.039(3) 0.043(3) 0.040(3) 0.018(3) 0.012(3) 0.015(3)
C20 0.043(3) 0.048(3) 0.042(3) 0.021(3) 0.016(3) 0.019(3)
C21 0.040(3) 0.050(3) 0.051(4) 0.023(3) 0.017(3) 0.022(3)
C22 0.089(6) 0.097(6) 0.073(5) 0.047(5) 0.034(4) 0.062(5)
C23 0.049(4) 0.058(4) 0.043(3) 0.030(3) 0.018(3) 0.026(3)
C24 0.045(4) 0.068(4) 0.045(3) 0.029(3) 0.026(3) 0.028(3)
C25 0.051(4) 0.065(4) 0.040(3) 0.030(3) 0.023(3) 0.031(3)
C26 0.047(4) 0.083(5) 0.074(5) 0.036(4) 0.034(4) 0.037(4)
C27 0.066(5) 0.075(5) 0.083(5) 0.020(5) 0.039(5) 0.042(5)
C28 0.070(5) 0.059(4) 0.062(4) 0.010(4) 0.033(4) 0.031(4)
C29 0.051(4) 0.063(4) 0.033(3) 0.022(3) 0.024(3) 0.028(3)
C30 0.041(3) 0.064(4) 0.037(3) 0.024(3) 0.019(3) 0.030(3)
C31 0.050(4) 0.064(4) 0.037(3) 0.018(3) 0.016(3) 0.022(3)
C32 0.034(3) 0.055(4) 0.046(3) 0.026(3) 0.011(3) 0.019(3)
C33 0.032(3) 0.049(3) 0.036(3) 0.015(3) 0.009(3) 0.016(3)
C34 0.036(3) 0.054(4) 0.043(3) 0.020(3) 0.016(3) 0.019(3)
C35 0.033(3) 0.057(4) 0.042(3) 0.022(3) 0.015(3) 0.018(3)
C36 0.084(5) 0.085(5) 0.078(5) 0.046(4) 0.046(4) 0.051(5)
C37 0.035(3) 0.050(4) 0.042(3) 0.023(3) 0.015(3) 0.021(3)
C38 0.028(3) 0.049(3) 0.042(3) 0.019(3) 0.013(3) 0.017(3)
C39 0.039(3) 0.047(3) 0.042(3) 0.019(3) 0.017(3) 0.022(3)
C40 0.039(4) 0.065(4) 0.082(5) 0.024(4) 0.020(4) 0.025(3)
C41 0.041(4) 0.052(4) 0.051(4) 0.022(3) 0.020(3) 0.028(3)
C42 0.057(4) 0.053(4) 0.046(4) 0.004(3) 0.011(3) 0.022(4)
C43 0.048(4) 0.039(3) 0.051(4) 0.007(3) 0.014(3) 0.021(3)
C44 0.049(4) 0.047(4) 0.063(4) 0.003(4) -0.004(4) 0.008(4)
C45 0.054(5) 0.040(4) 0.089(6) 0.011(4) 0.005(4) -0.002(4)
C46 0.064(5) 0.043(4) 0.076(5) 0.018(4) 0.023(4) 0.014(4)
C47 0.048(4) 0.036(3) 0.054(4) 0.004(3) 0.016(3) 0.013(3)
C48 0.042(4) 0.042(3) 0.053(4) 0.003(3) 0.010(3) 0.012(3)
C49 0.071(5) 0.045(4) 0.058(4) 0.014(3) 0.023(4) 0.027(4)
C50 0.052(4) 0.054(4) 0.052(4) 0.024(3) 0.022(3) 0.031(3)
C51 0.042(4) 0.044(3) 0.039(3) 0.013(3) 0.015(3) 0.021(3)
C52 0.034(3) 0.048(3) 0.042(3) 0.014(3) 0.014(3) 0.018(3)
C53 0.040(3) 0.047(4) 0.040(3) 0.017(3) 0.019(3) 0.020(3)
C54 0.051(4) 0.078(5) 0.063(4) 0.011(4) 0.028(4) 0.027(4)
C55 0.094(5) 0.091(5) 0.134(6) 0.057(4) 0.047(4) 0.001(4)
C56 0.134(6) 0.117(6) 0.189(7) 0.075(6) 0.033(6) 0.024(6)
C57 0.157(9) 0.146(8) 0.187(10) 0.075(8) 0.025(8) 0.047(8)
C58 0.122(6) 0.153(6) 0.175(7) 0.085(6) 0.054(5) 0.004(6)
C59 0.135(9) 0.198(9) 0.212(10) 0.072(9) 0.007(8) 0.046(9)
C60 0.040(4) 0.064(4) 0.053(4) 0.023(3) 0.022(3) 0.023(3)
N1 0.041(3) 0.040(3) 0.048(3) 0.013(2) 0.019(3) 0.016(2)
N2 0.029(3) 0.044(3) 0.047(3) 0.016(2) 0.014(2) 0.013(2)
N3 0.040(3) 0.051(3) 0.041(3) 0.010(2) 0.007(2) 0.016(3)
N4 0.035(3) 0.066(3) 0.039(3) 0.017(3) 0.008(2) 0.022(3)
N5 0.035(3) 0.048(3) 0.043(3) 0.018(2) 0.015(2) 0.018(2)
N6 0.033(3) 0.052(3) 0.040(3) 0.020(2) 0.013(2) 0.018(2)
N7 0.040(3) 0.051(3) 0.050(3) 0.023(2) 0.020(2) 0.021(3)
N8 0.034(3) 0.047(3) 0.046(3) 0.022(2) 0.017(2) 0.020(2)
N9 0.036(3) 0.058(3) 0.045(3) 0.024(2) 0.018(2) 0.020(3)
N10 0.036(3) 0.060(3) 0.035(3) 0.018(2) 0.014(2) 0.022(3)
N11 0.033(3) 0.052(3) 0.044(3) 0.017(2) 0.015(2) 0.022(2)
N12 0.035(3) 0.054(3) 0.042(3) 0.015(2) 0.017(2) 0.020(2)
N13 0.030(3) 0.048(3) 0.041(3) 0.018(2) 0.012(2) 0.015(2)
N14 0.029(2) 0.041(3) 0.039(3) 0.012(2) 0.011(2) 0.015(2)
N15 0.050(3) 0.047(3) 0.040(3) 0.009(2) 0.016(3) 0.021(3)
N16 0.051(3) 0.037(3) 0.054(3) 0.013(2) 0.017(3) 0.016(3)
N17 0.039(3) 0.048(3) 0.048(3) 0.021(3) 0.021(3) 0.021(3)
N18 0.036(3) 0.053(3) 0.048(3) 0.022(2) 0.019(2) 0.023(2)
N19 0.109(4) 0.121(4) 0.147(5) 0.070(4) 0.051(4) 0.003(4)
O1 0.117(8) 0.281(13) 0.152(8) 0.032(8) 0.025(6) 0.056(9)
O2 0.395(19) 0.132(8) 0.140(8) 0.053(7) 0.057(10) -0.043(10)
O3 0.211(9) 0.188(8) 0.059(4) 0.013(5) 0.034(5) 0.067(7)
O4 0.292(14) 0.169(8) 0.187(9) 0.061(7) 0.141(10) 0.131(10)
O5 0.084(3) 0.066(3) 0.121(4) 0.041(3) 0.056(3) 0.013(3)
O6 0.040(3) 0.070(3) 0.081(3) 0.033(3) 0.017(2) 0.028(2)
O7 0.035(2) 0.081(3) 0.066(3) 0.037(3) 0.026(2) 0.035(2)
Cl1 0.122(2) 0.0943(17) 0.0676(14) 0.0135(13) 0.0327(15) 0.0341(16)

loop_
_atom_type_symbol
_atom_type_description
_atom_type_scat_dispersion_real
_atom_type_scat_dispersion_imag
_atom_type_scat_source
C C 0.0033 0.0016 'International Tables Vol C Tables 4.2.6.8 and 6.1.1.4'
H H 0.0000 0.0000 'International Tables Vol C Tables 4.2.6.8 and 6.1.1.4'
N N 0.0061 0.0033 'International Tables Vol C Tables 4.2.6.8 and 6.1.1.4'
O O 0.0106 0.0060 'International Tables Vol C Tables 4.2.6.8 and 6.1.1.4'
Cl Cl 0.1484 0.1585 'International Tables Vol C Tables 4.2.6.8 and 6.1.1.4'
Ni Ni 0.3393 1.1124 'International Tables Vol C Tables 4.2.6.8 and 6.1.1.4'

loop_
_geom_angle_atom_site_label_1
_geom_angle_atom_site_label_2
_geom_angle_atom_site_label_3
_geom_angle
_geom_angle_site_symmetry_1
_geom_angle_site_symmetry_3
N14 Ni1 N11 94.50(18) . .
N14 Ni1 N2 94.96(18) . 2_666
N11 Ni1 N2 94.21(18) . 2_666
N14 Ni1 N3 172.72(19) . 2_666
N11 Ni1 N3 89.94(18) . 2_666
N2 Ni1 N3 78.94(19) 2_666 2_666
N14 Ni1 N15 79.20(18) . .
N11 Ni1 N15 172.84(19) . .
N2 Ni1 N15 89.75(18) 2_666 .
N3 Ni1 N15 96.67(18) 2_666 .
N14 Ni1 N10 88.38(18) . .
N11 Ni1 N10 78.46(18) . .
N2 Ni1 N10 172.18(17) 2_666 .
N3 Ni1 N10 98.17(19) 2_666 .
N15 Ni1 N10 97.83(17) . .
N13 Ni2 N8 104.08(18) . .
N13 Ni2 N6 95.29(19) . .
N8 Ni2 N6 95.52(18) . .
N13 Ni2 O7 109.95(17) . .
N8 Ni2 O7 143.32(18) . .
N6 Ni2 O7 94.61(17) . .
N13 Ni2 N9 91.61(18) . .
N8 Ni2 N9 78.96(18) . .
N6 Ni2 N9 172.06(19) . .
O7 Ni2 N9 86.69(17) . .
N5 Ni3 N12 104.59(19) . 2_666
N5 Ni3 O6 113.49(18) . 2_766
N12 Ni3 O6 138.98(19) 2_666 2_766
N5 Ni3 N18 97.62(19) . .
N12 Ni3 N18 94.17(18) 2_666 .
O6 Ni3 N18 95.36(18) 2_766 .
N5 Ni3 N4 78.8(2) . .
N12 Ni3 N4 87.87(18) 2_666 .
O6 Ni3 N4 85.10(18) 2_766 .
N18 Ni3 N4 176.25(19) . .
N1 Ni4 N17 106.00(19) 2_666 .
N1 Ni4 O5 107.2(2) 2_666 .
N17 Ni4 O5 145.1(2) . .
N1 Ni4 N7 95.23(18) 2_666 2_666
N17 Ni4 N7 94.67(18) . 2_666
O5 Ni4 N7 92.76(19) . 2_666
N1 Ni4 N16 89.81(18) 2_666 .
N17 Ni4 N16 79.55(18) . .
O5 Ni4 N16 90.1(2) . .
N7 Ni4 N16 173.2(2) 2_666 .
N2 C1 N1 114.9(5) . .
N2 C2 C3 107.5(5) . .
N2 C2 C5 116.7(5) . .
C3 C2 C5 135.4(6) . .
N1 C3 C2 108.2(5) . .
N1 C3 C4 123.8(6) . .
C2 C3 C4 127.9(6) . .
N3 C5 C2 120.4(6) . .
N3 C6 C7 112.9(5) . .
C8 C7 C12 117.0(6) . .
C8 C7 C6 121.0(6) . .
C12 C7 C6 122.0(6) . .
C9 C8 C7 121.3(6) . .
C8 C9 C10 121.4(7) . .
C9 C10 C11 118.8(7) . .
C12 C11 C10 119.1(6) . .
C12 C11 C13 121.5(6) . .
C10 C11 C13 119.1(6) . .
C7 C12 C11 122.3(6) . .
N4 C13 C11 114.4(5) . .
N4 C14 C15 117.5(6) . .
C16 C15 N5 108.9(5) . .
C16 C15 C14 135.3(6) . .
N5 C15 C14 115.7(5) . .
N6 C16 C15 107.5(5) . .
N6 C16 C18 121.6(6) . .
C15 C16 C18 130.9(6) . .
N5 C17 N6 114.9(5) . .
N8 C19 N7 114.4(5) . .
C21 C20 N8 108.8(5) . .
C21 C20 C23 135.7(6) . .
N8 C20 C23 115.4(5) . .
N7 C21 C20 108.3(5) . .
N7 C21 C22 122.6(5) . .
C20 C21 C22 129.1(6) . .
N9 C23 C20 118.5(5) . .
N9 C24 C25 113.8(4) . .
C26 C25 C30 115.9(6) . .
C26 C25 C24 120.9(5) . .
C30 C25 C24 123.0(5) . .
C27 C26 C25 122.5(6) . .
C26 C27 C28 120.3(6) . .
C29 C28 C27 120.8(6) . .
C28 C29 C30 117.4(6) . .
C28 C29 C31 121.0(6) . .
C30 C29 C31 121.6(5) . .
C29 C30 C25 123.0(5) . .
N10 C31 C29 113.8(5) . .
N10 C32 C33 117.7(5) . .
N11 C33 C34 109.8(5) . .
N11 C33 C32 116.4(5) . .
C34 C33 C32 133.6(6) . .
N12 C34 C33 107.2(5) . .
N12 C34 C36 121.8(5) . .
C33 C34 C36 131.0(5) . .
N11 C35 N12 114.0(5) . .
N14 C37 N13 114.8(5) . .
C39 C38 N13 107.1(5) . .
C39 C38 C40 129.9(5) . .
N13 C38 C40 123.0(5) . .
C38 C39 N14 109.8(5) . .
C38 C39 C41 133.3(5) . .
N14 C39 C41 116.8(5) . .
N15 C41 C39 118.7(5) . .
N15 C42 C43 111.9(5) . .
C48 C43 C44 117.8(6) . .
C48 C43 C42 122.3(6) . .
C44 C43 C42 119.9(6) . .
C45 C44 C43 119.1(7) . .
C44 C45 C46 122.2(7) . .
C47 C46 C45 119.9(7) . .
C46 C47 C48 118.1(7) . .
C46 C47 C49 119.8(6) . .
C48 C47 C49 122.1(6) . .
C43 C48 C47 122.9(6) . .
N16 C49 C47 113.8(5) . .
N16 C50 C51 117.9(5) . .
C52 C51 N17 109.6(5) . .
C52 C51 C50 133.9(5) . .
N17 C51 C50 116.3(5) . .
C51 C52 N18 107.7(5) . .
C51 C52 C54 128.5(5) . .
N18 C52 C54 123.7(5) . .
N17 C53 N18 113.9(5) . .
O5 C55 N19 125.5(10) . .
C57 C56 N19 108.9(11) . .
N19 C58 C59 113.9(11) . .
O7 C60 O6 123.3(6) . .
C1 N1 C3 103.9(5) . .
C1 N1 Ni4 121.3(4) . 2_666
C3 N1 Ni4 133.2(4) . 2_666
C1 N2 C2 105.5(5) . .
C1 N2 Ni1 142.0(4) . 2_666
C2 N2 Ni1 112.5(4) . 2_666
C5 N3 C6 120.3(6) . .
C5 N3 Ni1 111.3(4) . 2_666
C6 N3 Ni1 128.2(4) . 2_666
C14 N4 C13 118.9(6) . .
C14 N4 Ni3 112.9(4) . .
C13 N4 Ni3 128.2(5) . .
C17 N5 C15 103.8(5) . .
C17 N5 Ni3 141.2(4) . .
C15 N5 Ni3 114.9(4) . .
C17 N6 C16 104.9(5) . .
C17 N6 Ni2 124.6(4) . .
C16 N6 Ni2 130.5(4) . .
C19 N7 C21 104.6(4) . .
C19 N7 Ni4 124.3(4) . 2_666
C21 N7 Ni4 131.0(4) . 2_666
C19 N8 C20 103.9(4) . .
C19 N8 Ni2 142.1(4) . .
C20 N8 Ni2 113.9(3) . .
C23 N9 C24 119.1(5) . .
C23 N9 Ni2 113.2(4) . .
C24 N9 Ni2 127.7(4) . .
C32 N10 C31 117.7(5) . .
C32 N10 Ni1 113.3(4) . .
C31 N10 Ni1 128.9(4) . .
C35 N11 C33 104.1(5) . .
C35 N11 Ni1 141.5(4) . .
C33 N11 Ni1 114.1(3) . .
C35 N12 C34 104.9(4) . .
C35 N12 Ni3 123.8(4) . 2_666
C34 N12 Ni3 129.6(4) . 2_666
C37 N13 C38 104.3(5) . .
C37 N13 Ni2 121.6(4) . .
C38 N13 Ni2 132.9(4) . .
C37 N14 C39 104.1(4) . .
C37 N14 Ni1 142.1(4) . .
C39 N14 Ni1 113.5(3) . .
C41 N15 C42 117.7(5) . .
C41 N15 Ni1 111.7(4) . .
C42 N15 Ni1 130.1(4) . .
C50 N16 C49 118.2(5) . .
C50 N16 Ni4 112.1(4) . .
C49 N16 Ni4 129.7(4) . .
C53 N17 C51 104.5(4) . .
C53 N17 Ni4 141.5(4) . .
C51 N17 Ni4 113.9(4) . .
C53 N18 C52 104.3(5) . .
C53 N18 Ni3 124.3(4) . .
C52 N18 Ni3 131.4(4) . .
C55 N19 C58 124.8(11) . .
C55 N19 C56 113.9(9) . .
C58 N19 C56 120.9(9) . .
C55 O5 Ni4 123.4(6) . .
C60 O6 Ni3 131.7(4) . 2_766
C60 O7 Ni2 131.0(4) . .
O2 Cl1 O4 111.2(8) . .
O2 Cl1 O3 113.1(6) . .
O4 Cl1 O3 114.6(7) . .
O2 Cl1 O1 106.0(9) . .
O4 Cl1 O1 102.4(8) . .
O3 Cl1 O1 108.6(6) . .

loop_
_geom_bond_atom_site_label_1
_geom_bond_atom_site_label_2
_geom_bond_distance
_geom_bond_site_symmetry_2
Ni1 N14 2.037(4) .
Ni1 N11 2.044(4) .
Ni1 N2 2.051(5) 2_666
Ni1 N3 2.156(5) 2_666
Ni1 N15 2.156(5) .
Ni1 N10 2.158(5) .
Ni2 N13 1.998(4) .
Ni2 N8 2.025(4) .
Ni2 N6 2.033(5) .
Ni2 O7 2.040(4) .
Ni2 N9 2.126(5) .
Ni3 N5 1.992(5) .
Ni3 N12 2.008(4) 2_666
Ni3 O6 2.015(4) 2_766
Ni3 N18 2.037(5) .
Ni3 N4 2.167(5) .
Ni4 N1 1.996(5) 2_666
Ni4 N17 2.005(5) .
Ni4 O5 2.050(5) .
Ni4 N7 2.039(4) 2_666
Ni4 N16 2.141(5) .
C1 N2 1.292(7) .
C1 N1 1.353(7) .
C2 N2 1.379(7) .
C2 C3 1.388(8) .
C2 C5 1.411(9) .
C3 N1 1.367(8) .
C3 C4 1.499(8) .
C5 N3 1.266(8) .
C6 N3 1.456(8) .
C6 C7 1.498(9) .
C7 C8 1.385(9) .
C7 C12 1.383(8) .
C8 C9 1.367(10) .
C9 C10 1.369(10) .
C10 C11 1.389(9) .
C11 C12 1.385(9) .
C11 C13 1.522(8) .
C13 N4 1.467(8) .
C14 N4 1.273(7) .
C14 C15 1.446(8) .
C15 C16 1.377(8) .
C15 N5 1.395(7) .
C16 N6 1.376(7) .
C16 C18 1.480(8) .
C17 N5 1.317(7) .
C17 N6 1.344(7) .
C19 N8 1.332(6) .
C19 N7 1.346(7) .
C20 C21 1.371(7) .
C20 N8 1.390(7) .
C20 C23 1.429(7) .
C21 N7 1.374(7) .
C21 C22 1.495(9) .
C23 N9 1.281(7) .
C24 N9 1.455(7) .
C24 C25 1.508(8) .
C25 C26 1.396(8) .
C25 C30 1.398(8) .
C26 C27 1.329(10) .
C27 C28 1.389(10) .
C28 C29 1.375(8) .
C29 C30 1.387(8) .
C29 C31 1.502(8) .
C31 N10 1.475(7) .
C32 N10 1.271(7) .
C32 C33 1.459(7) .
C33 N11 1.365(7) .
C33 C34 1.373(7) .
C34 N12 1.361(7) .
C34 C36 1.487(9) .
C35 N11 1.317(6) .
C35 N12 1.351(7) .
C37 N14 1.310(7) .
C37 N13 1.352(7) .
C38 C39 1.368(8) .
C38 N13 1.387(7) .
C38 C40 1.480(7) .
C39 N14 1.381(6) .
C39 C41 1.427(8) .
C41 N15 1.297(7) .
C42 N15 1.473(7) .
C42 C43 1.504(9) .
C43 C48 1.383(9) .
C43 C44 1.406(9) .
C44 C45 1.377(10) .
C45 C46 1.384(10) .
C46 C47 1.371(9) .
C47 C48 1.401(9) .
C47 C49 1.497(9) .
C49 N16 1.472(7) .
C50 N16 1.291(7) .
C50 C51 1.435(8) .
C51 C52 1.369(8) .
C51 N17 1.381(6) .
C52 N18 1.391(7) .
C52 C54 1.488(8) .
C53 N17 1.328(7) .
C53 N18 1.363(7) .
C55 O5 1.215(9) .
C55 N19 1.328(11) .
C56 C57 1.528(5) .
C56 N19 1.503(14) .
C58 N19 1.469(13) .
C58 C59 1.530(5) .
C60 O7 1.220(7) .
C60 O6 1.272(7) .
N1 Ni4 1.996(5) 2_666
N2 Ni1 2.051(5) 2_666
N3 Ni1 2.156(5) 2_666
N7 Ni4 2.039(4) 2_666
N12 Ni3 2.008(4) 2_666
O1 Cl1 1.425(10) .
O2 Cl1 1.336(9) .
O3 Cl1 1.360(7) .
O4 Cl1 1.357(9) .
O6 Ni3 2.015(4) 2_766

loop_
_platon_squeeze_void_nr
_platon_squeeze_void_average_x
_platon_squeeze_void_average_y
_platon_squeeze_void_average_z
_platon_squeeze_void_volume
_platon_squeeze_void_count_electrons
_platon_squeeze_void_content
1 -0.019 0.105 0.161 16 1 ' '
2 0.019 0.895 0.839 16 1 ' '
3 0.329 0.874 0.798 14 1 ' '
4 0.671 0.126 0.202 14 1 ' '
